data_7128608
loop_
_publ_author_name
'van Wyk, Lisa M.'
'Loots, Leigh'
'Barbour, Leonard J.'

_publ_section_title
;
 Tuning extreme anisotropic thermal expansion in 1D coordination polymers
 through metal selection and solid solutions.
;
_journal_issue 62
_journal_name_full 'Chemical communications (Cambridge, England)'
_journal_page_first 7693
_journal_page_last 7696
_journal_paper_doi 10.1039/d1cc01717a
_journal_volume 57
_journal_year 2021
_chemical_formula_moiety 'C24 H16 Cd N2 O4'
_chemical_formula_sum 'C24 H16 Cd N2 O4'
_chemical_formula_weight 508.79
_chemical_name_common CdCP_LTphase
_space_group_crystal_system monoclinic
_space_group_IT_number 14
_space_group_name_Hall '-P 2yn'
_space_group_name_H-M_alt 'P 1 21/n 1'
_atom_sites_solution_hydrogens geom
_atom_sites_solution_primary 'dual space'
_atom_sites_solution_secondary difmap
_audit_creation_method SHELXL-2018/3
_audit_update_record
;
2020-10-08 deposited with the CCDC.	2021-07-05 downloaded from the CCDC.
;
_cell_angle_alpha 90
_cell_angle_beta 94.897(2)
_cell_angle_gamma 90
_cell_formula_units_Z 4
_cell_length_a 7.6350(9)
_cell_length_b 22.768(3)
_cell_length_c 19.177(2)
_cell_measurement_reflns_used 9962
_cell_measurement_temperature 100(2)
_cell_measurement_theta_max 28.16
_cell_measurement_theta_min 2.31
_cell_volume 3321.4(7)
_computing_cell_refinement 'SAINT V8.37A (Bruker, 2016)'
_computing_data_collection 'APEX3 (Bruker, 2017)'
_computing_data_reduction 'SAINT V8.37A (Bruker, 2016)'
_computing_molecular_graphics 'X-Seed (Barbour, 2001; Atwood & Barbour, 2003)'
_computing_structure_refinement 'SHELXL-2018/3 (Sheldrick, 2018)'
_computing_structure_solution 'SHELXT 2018/2 (Sheldrick, 2018)'
_diffrn_ambient_temperature 100(2)
_diffrn_measured_fraction_theta_full 0.999
_diffrn_measured_fraction_theta_max 0.997
_diffrn_measurement_device_type 'Bruker APEX DUO CCD'
_diffrn_measurement_method '\f and \w scans'
_diffrn_radiation_type MoK\a
_diffrn_radiation_wavelength 0.71073
_diffrn_reflns_av_R_equivalents 0.0404
_diffrn_reflns_av_unetI/netI 0.0282
_diffrn_reflns_Laue_measured_fraction_full 0.999
_diffrn_reflns_Laue_measured_fraction_max 0.997
_diffrn_reflns_limit_h_max 10
_diffrn_reflns_limit_h_min -10
_diffrn_reflns_limit_k_max 30
_diffrn_reflns_limit_k_min -30
_diffrn_reflns_limit_l_max 25
_diffrn_reflns_limit_l_min -25
_diffrn_reflns_number 48126
_diffrn_reflns_point_group_measured_fraction_full 0.999
_diffrn_reflns_point_group_measured_fraction_max 0.997
_diffrn_reflns_theta_full 25.242
_diffrn_reflns_theta_max 28.305
_diffrn_reflns_theta_min 2.312
_diffrn_source 'microfocus sealed tube'
_exptl_absorpt_coefficient_mu 0.679
_exptl_absorpt_correction_T_max 0.7457
_exptl_absorpt_correction_T_min 0.6654
_exptl_absorpt_correction_type multi-scan
_exptl_absorpt_process_details 'SADABS, 2016/2'
_exptl_crystal_colour Colourless
_exptl_crystal_density_diffrn 1.017
_exptl_crystal_description Rod
_exptl_crystal_F_000 1016
_exptl_crystal_size_max 0.426
_exptl_crystal_size_mid 0.205
_exptl_crystal_size_min 0.127
_refine_diff_density_max 0.932
_refine_diff_density_min -1.281
_refine_diff_density_rms 0.082
_refine_ls_extinction_method none
_refine_ls_goodness_of_fit_ref 1.117
_refine_ls_hydrogen_treatment constr
_refine_ls_matrix_type full
_refine_ls_number_parameters 552
_refine_ls_number_reflns 8254
_refine_ls_number_restraints 1509
_refine_ls_restrained_S_all 1.037
_refine_ls_R_factor_all 0.0595
_refine_ls_R_factor_gt 0.0469
_refine_ls_shift/su_max 0.001
_refine_ls_shift/su_mean 0.000
_refine_ls_structure_factor_coef Fsqd
_refine_ls_weighting_details 'w=1/[\s^2^(Fo^2^)+(0.0359P)^2^+6.2921P] where P=(Fo^2^+2Fc^2^)/3'
_refine_ls_weighting_scheme calc
_refine_ls_wR_factor_gt 0.1046
_refine_ls_wR_factor_ref 0.1106
_reflns_Friedel_coverage 0.000
_reflns_number_gt 6751
_reflns_number_total 8254
_reflns_threshold_expression 'I > 2\s(I)'
_cod_data_source_file d1cc01717a3.cif
_cod_data_source_block CdCP_LTphase
_cod_depositor_comments 'Adding full bibliography for 7128604--7128617.cif.'
_cod_original_cell_volume 3321.5(7)
_cod_original_sg_symbol_H-M 'P 21/n'
_cod_database_code 7128608
_shelx_shelxl_version_number 2018/3
_shelx_space_group_comment
;
The symmetry employed for this shelxl refinement is uniquely defined
by the following loop, which should always be used as a source of
symmetry information in preference to the above space-group names.
They are only intended as comments.
;
_shelx_estimated_absorpt_t_min 0.761
_shelx_estimated_absorpt_t_max 0.919

loop_
_space_group_symop_operation_xyz
'x, y, z'
'-x+1/2, y+1/2, -z+1/2'
'-x, -y, -z'
'x-1/2, -y-1/2, z-1/2'

loop_
_atom_site_label
_atom_site_type_symbol
_atom_site_fract_x
_atom_site_fract_y
_atom_site_fract_z
_atom_site_U_iso_or_equiv
_atom_site_adp_type
_atom_site_occupancy
_atom_site_site_symmetry_order
_atom_site_calc_flag
_atom_site_refinement_flags_posn
_atom_site_refinement_flags_adp
_atom_site_refinement_flags_occupancy
_atom_site_disorder_assembly
_atom_site_disorder_group
Cd1 Cd 0.29443(3) 0.86783(2) 0.05639(2) 0.03290(8) Uani 1 1 d . . . . .
O1A O 0.566(3) 0.8409(12) 0.0941(7) 0.027(2) Uani 0.506(3) 1 d D U P A 1
O2A O 0.3911(5) 0.8547(3) 0.1790(2) 0.0296(10) Uani 0.506(3) 1 d D U P A 1
O3A O 1.7013(12) 0.7118(4) 0.4737(6) 0.0298(17) Uani 0.506(3) 1 d D U P A 1
O4A O 1.510(2) 0.6729(5) 0.5389(6) 0.028(2) Uani 0.506(3) 1 d D U P A 1
C1A C 0.5388(10) 0.8435(4) 0.1586(4) 0.0264(14) Uani 0.506(3) 1 d D U P A 1
C2A C 0.6930(7) 0.8326(3) 0.2120(3) 0.0233(11) Uani 0.506(3) 1 d D U P A 1
C3A C 0.8595(13) 0.8255(10) 0.1917(7) 0.026(2) Uani 0.506(3) 1 d D U P A 1
H3A H 0.879896 0.830140 0.143837 0.031 Uiso 0.506(3) 1 calc R U P A 1
C4A C 0.9987(16) 0.8117(6) 0.2401(5) 0.0244(19) Uani 0.506(3) 1 d D U P A 1
H4A H 1.112895 0.806967 0.224789 0.029 Uiso 0.506(3) 1 calc R U P A 1
C5A C 0.9745(7) 0.8047(3) 0.3104(3) 0.0263(11) Uani 0.506(3) 1 d D U P A 1
C6A C 0.8068(7) 0.8160(3) 0.3320(3) 0.0294(12) Uani 0.506(3) 1 d D U P A 1
H6A H 0.788309 0.814232 0.380277 0.035 Uiso 0.506(3) 1 calc R U P A 1
C7A C 0.6663(7) 0.8301(3) 0.2829(3) 0.0268(11) Uani 0.506(3) 1 d D U P A 1
H7A H 0.553220 0.837780 0.297963 0.032 Uiso 0.506(3) 1 calc R U P A 1
C8A C 1.1197(6) 0.7853(3) 0.3615(3) 0.0257(11) Uani 0.506(3) 1 d D U P A 1
C9A C 1.2955(7) 0.7996(3) 0.3524(3) 0.0367(13) Uani 0.506(3) 1 d D U P A 1
H9A H 1.320934 0.826187 0.316475 0.044 Uiso 0.506(3) 1 calc R U P A 1
C10A C 1.4315(7) 0.7755(3) 0.3951(3) 0.0340(12) Uani 0.506(3) 1 d D U P A 1
H10A H 1.549631 0.785416 0.388143 0.041 Uiso 0.506(3) 1 calc R U P A 1
C11A C 1.3964(8) 0.7368(3) 0.4479(3) 0.0283(12) Uani 0.506(3) 1 d D U P A 1
C12A C 1.2241(12) 0.7245(7) 0.4601(6) 0.0239(19) Uani 0.506(3) 1 d D U P A 1
H12A H 1.199441 0.699647 0.497808 0.029 Uiso 0.506(3) 1 calc R U P A 1
C13A C 1.0871(13) 0.7488(4) 0.4170(5) 0.0263(18) Uani 0.506(3) 1 d D U P A 1
H13A H 0.969160 0.740183 0.425688 0.032 Uiso 0.506(3) 1 calc R U P A 1
C14A C 1.5448(12) 0.7055(4) 0.4886(5) 0.0273(16) Uani 0.506(3) 1 d D U P A 1
N1A N 0.2226(14) 0.9546(3) 0.1022(4) 0.0329(14) Uani 0.593(9) 1 d D U P A 3
N2A N 0.314(3) 0.9351(5) -0.0295(6) 0.0359(14) Uani 0.593(9) 1 d D U P A 3
C15A C 0.1859(11) 0.9627(4) 0.1688(4) 0.0410(15) Uani 0.593(9) 1 d D U P A 3
H15A H 0.189130 0.929496 0.198878 0.049 Uiso 0.593(9) 1 calc R U P A 3
C16A C 0.1443(10) 1.0159(4) 0.1956(5) 0.0516(17) Uani 0.593(9) 1 d D U P A 3
H16A H 0.120819 1.020237 0.243202 0.062 Uiso 0.593(9) 1 calc R U P A 3
C17A C 0.1381(10) 1.0630(4) 0.1507(5) 0.0484(17) Uani 0.593(9) 1 d D U P A 3
H17A H 0.108319 1.100735 0.167246 0.058 Uiso 0.593(9) 1 calc R U P A 3
C18A C 0.1744(10) 1.0564(3) 0.0817(5) 0.0434(15) Uani 0.593(9) 1 d D U P A 3
H18A H 0.169881 1.089035 0.050721 0.052 Uiso 0.593(9) 1 calc R U P A 3
C19A C 0.2176(12) 1.0010(3) 0.0588(4) 0.0341(14) Uani 0.593(9) 1 d D U P A 3
C20A C 0.2616(14) 0.9898(4) -0.0146(4) 0.0334(13) Uani 0.593(9) 1 d D U P A 3
C21A C 0.2544(12) 1.0334(4) -0.0650(5) 0.0407(16) Uani 0.593(9) 1 d D U P A 3
H21A H 0.218452 1.071986 -0.054129 0.049 Uiso 0.593(9) 1 calc R U P A 3
C22A C 0.2999(13) 1.0201(4) -0.1313(5) 0.0468(18) Uani 0.593(9) 1 d D U P A 3
H22A H 0.294859 1.049775 -0.166244 0.056 Uiso 0.593(9) 1 calc R U P A 3
C23A C 0.3523(18) 0.9645(4) -0.1471(5) 0.0435(17) Uani 0.593(9) 1 d D U P A 3
H23A H 0.380580 0.954368 -0.192810 0.052 Uiso 0.593(9) 1 calc R U P A 3
C24A C 0.362(3) 0.9237(4) -0.0931(5) 0.0412(17) Uani 0.593(9) 1 d D U P A 3
H24A H 0.405283 0.885575 -0.102145 0.049 Uiso 0.593(9) 1 calc R U P A 3
O1B O 0.578(3) 0.8481(12) 0.0902(7) 0.026(2) Uani 0.494(3) 1 d D U P A 2
O2B O 0.3888(6) 0.8191(3) 0.1654(3) 0.0349(12) Uani 0.494(3) 1 d D U P A 2
O3B O 1.7122(12) 0.6935(4) 0.4635(5) 0.0260(16) Uani 0.494(3) 1 d D U P A 2
O4B O 1.518(2) 0.6575(5) 0.5321(6) 0.0243(19) Uani 0.494(3) 1 d D U P A 2
C1B C 0.5430(9) 0.8238(4) 0.1472(4) 0.0270(15) Uani 0.494(3) 1 d D U P A 2
C2B C 0.6956(8) 0.8032(3) 0.1960(3) 0.0261(12) Uani 0.494(3) 1 d D U P A 2
C3B C 0.8647(13) 0.8192(11) 0.1850(8) 0.027(2) Uani 0.494(3) 1 d D U P A 2
H3B H 0.886154 0.842542 0.145552 0.033 Uiso 0.494(3) 1 calc R U P A 2
C4B C 1.0035(17) 0.8015(7) 0.2312(5) 0.027(2) Uani 0.494(3) 1 d D U P A 2
H4B H 1.119437 0.813228 0.223012 0.032 Uiso 0.494(3) 1 calc R U P A 2
C5B C 0.9783(7) 0.7672(3) 0.2891(3) 0.0257(11) Uani 0.494(3) 1 d D U P A 2
C6B C 0.8075(7) 0.7485(3) 0.2969(3) 0.0316(13) Uani 0.494(3) 1 d D U P A 2
H6B H 0.787004 0.723277 0.334779 0.038 Uiso 0.494(3) 1 calc R U P A 2
C7B C 0.6657(7) 0.7656(3) 0.2509(3) 0.0310(12) Uani 0.494(3) 1 d D U P A 2
H7B H 0.550575 0.751743 0.256864 0.037 Uiso 0.494(3) 1 calc R U P A 2
C8B C 1.1272(6) 0.7484(3) 0.3384(3) 0.0238(11) Uani 0.494(3) 1 d D U P A 2
C9B C 1.2973(7) 0.7431(3) 0.3166(3) 0.0274(11) Uani 0.494(3) 1 d D U P A 2
H9B H 1.317703 0.752355 0.269701 0.033 Uiso 0.494(3) 1 calc R U P A 2
C10B C 1.4352(7) 0.7246(3) 0.3625(3) 0.0258(11) Uani 0.494(3) 1 d D U P A 2
H10B H 1.549540 0.721580 0.346830 0.031 Uiso 0.494(3) 1 calc R U P A 2
C11B C 1.4091(8) 0.7104(3) 0.4317(3) 0.0219(11) Uani 0.494(3) 1 d D U P A 2
C12B C 1.2414(13) 0.7154(7) 0.4534(7) 0.025(2) Uani 0.494(3) 1 d D U P A 2
H12B H 1.221445 0.705694 0.500285 0.030 Uiso 0.494(3) 1 calc R U P A 2
C13B C 1.1019(14) 0.7343(4) 0.4076(5) 0.0239(18) Uani 0.494(3) 1 d D U P A 2
H13B H 0.988021 0.737680 0.423608 0.029 Uiso 0.494(3) 1 calc R U P A 2
C14B C 1.5577(11) 0.6872(4) 0.4802(5) 0.0240(15) Uani 0.494(3) 1 d D U P A 2
N1B N 0.226(2) 0.9674(5) 0.0860(5) 0.0351(19) Uani 0.407(9) 1 d D U P A 4
N2B N 0.326(5) 0.9343(6) -0.0397(8) 0.0356(19) Uani 0.407(9) 1 d D U P A 4
C15B C 0.1817(16) 0.9821(5) 0.1497(6) 0.0426(18) Uani 0.407(9) 1 d D U P A 4
H15B H 0.185845 0.952284 0.184541 0.051 Uiso 0.407(9) 1 calc R U P A 4
C16B C 0.1309(16) 1.0370(5) 0.1679(6) 0.047(2) Uani 0.407(9) 1 d D U P A 4
H16B H 0.098085 1.045685 0.213447 0.056 Uiso 0.407(9) 1 calc R U P A 4
C17B C 0.1300(13) 1.0792(5) 0.1166(6) 0.046(2) Uani 0.407(9) 1 d D U P A 4
H17B H 0.095612 1.118150 0.127020 0.055 Uiso 0.407(9) 1 calc R U P A 4
C18B C 0.1778(14) 1.0666(4) 0.0501(6) 0.0429(18) Uani 0.407(9) 1 d D U P A 4
H18B H 0.178537 1.096256 0.015204 0.051 Uiso 0.407(9) 1 calc R U P A 4
C19B C 0.2245(17) 1.0092(4) 0.0363(6) 0.0341(17) Uani 0.407(9) 1 d D U P A 4
C20B C 0.276(2) 0.9905(5) -0.0339(6) 0.0341(17) Uani 0.407(9) 1 d D U P A 4
C21B C 0.2663(18) 1.0284(5) -0.0907(6) 0.040(2) Uani 0.407(9) 1 d D U P A 4
H21B H 0.228836 1.067915 -0.086121 0.048 Uiso 0.407(9) 1 calc R U P A 4
C22B C 0.313(2) 1.0075(6) -0.1541(6) 0.045(2) Uani 0.407(9) 1 d D U P A 4
H22B H 0.306431 1.032506 -0.193915 0.054 Uiso 0.407(9) 1 calc R U P A 4
C23B C 0.368(3) 0.9508(6) -0.1596(7) 0.043(2) Uani 0.407(9) 1 d D U P A 4
H23B H 0.408222 0.936572 -0.201969 0.052 Uiso 0.407(9) 1 calc R U P A 4
C24B C 0.363(4) 0.9145(7) -0.1019(8) 0.040(2) Uani 0.407(9) 1 d D U P A 4
H24B H 0.386615 0.873858 -0.106987 0.048 Uiso 0.407(9) 1 calc R U P A 4

loop_
_atom_site_aniso_label
_atom_site_aniso_U_11
_atom_site_aniso_U_22
_atom_site_aniso_U_33
_atom_site_aniso_U_23
_atom_site_aniso_U_13
_atom_site_aniso_U_12
Cd1 0.01628(10) 0.05665(16) 0.02469(11) 0.00001(11) -0.00450(7) 0.00870(10)
O1A 0.013(3) 0.041(6) 0.026(3) 0.011(3) -0.001(2) 0.004(3)
O2A 0.0140(17) 0.053(3) 0.022(2) 0.009(2) -0.0005(14) 0.001(2)
O3A 0.014(2) 0.049(5) 0.026(3) 0.001(3) 0.0030(19) 0.000(3)
O4A 0.017(2) 0.048(5) 0.018(3) 0.003(3) 0.002(2) 0.003(4)
C1A 0.015(2) 0.037(3) 0.026(3) 0.009(2) -0.0019(19) -0.002(2)
C2A 0.0148(19) 0.034(3) 0.020(2) 0.008(2) -0.0007(17) -0.002(2)
C3A 0.021(3) 0.038(4) 0.019(3) 0.005(3) 0.002(2) 0.003(3)
C4A 0.013(2) 0.039(4) 0.022(3) 0.005(3) 0.005(2) 0.001(3)
C5A 0.0148(19) 0.043(3) 0.021(2) 0.008(2) 0.0004(17) -0.003(2)
C6A 0.017(2) 0.054(3) 0.018(2) 0.007(2) 0.0017(18) 0.001(2)
C7A 0.016(2) 0.044(3) 0.020(2) 0.002(2) 0.0010(17) 0.003(2)
C8A 0.0128(19) 0.044(3) 0.020(2) 0.003(2) -0.0028(17) -0.001(2)
C9A 0.015(2) 0.059(3) 0.036(3) 0.019(3) 0.002(2) -0.003(2)
C10A 0.016(2) 0.056(3) 0.030(2) 0.015(2) -0.0019(19) -0.001(2)
C11A 0.017(2) 0.049(3) 0.019(2) 0.005(2) -0.0011(19) 0.000(2)
C12A 0.015(3) 0.044(4) 0.013(3) 0.005(3) 0.004(2) 0.000(3)
C13A 0.014(3) 0.047(4) 0.018(3) 0.004(3) 0.003(2) -0.001(3)
C14A 0.016(2) 0.047(4) 0.019(3) 0.002(3) 0.002(2) -0.002(3)
N1A 0.021(2) 0.042(3) 0.034(3) -0.002(2) -0.006(2) 0.003(3)
N2A 0.021(3) 0.051(3) 0.035(3) 0.003(2) -0.004(3) 0.007(2)
C15A 0.037(3) 0.047(3) 0.039(3) -0.003(3) -0.001(3) 0.007(3)
C16A 0.052(3) 0.051(4) 0.050(4) -0.009(3) -0.005(3) 0.009(3)
C17A 0.044(3) 0.045(4) 0.054(4) -0.008(3) -0.003(3) 0.005(3)
C18A 0.032(3) 0.045(3) 0.052(4) -0.002(3) -0.004(3) 0.001(2)
C19A 0.016(2) 0.044(3) 0.041(3) -0.001(3) -0.008(3) 0.000(2)
C20A 0.011(2) 0.047(2) 0.040(3) 0.008(3) -0.009(3) -0.0025(19)
C21A 0.029(3) 0.045(3) 0.048(4) 0.007(3) -0.001(3) -0.005(2)
C22A 0.045(3) 0.047(4) 0.048(4) 0.011(3) 0.000(4) -0.003(3)
C23A 0.039(3) 0.050(4) 0.041(3) 0.004(3) 0.002(3) -0.004(3)
C24A 0.035(3) 0.049(4) 0.039(3) 0.005(3) -0.003(3) 0.001(4)
O1B 0.018(4) 0.038(6) 0.021(3) 0.008(2) 0.003(2) 0.004(3)
O2B 0.0123(17) 0.058(3) 0.034(2) 0.015(2) 0.0026(16) 0.004(2)
O3B 0.013(2) 0.042(4) 0.023(3) 0.003(3) 0.001(2) -0.001(3)
O4B 0.014(3) 0.041(5) 0.018(3) 0.005(3) -0.001(2) -0.001(3)
C1B 0.013(2) 0.046(4) 0.021(3) 0.010(3) -0.0006(19) 0.002(3)
C2B 0.016(2) 0.042(3) 0.019(2) 0.009(2) -0.0012(18) 0.000(2)
C3B 0.018(3) 0.045(5) 0.020(3) 0.006(3) 0.006(2) 0.002(3)
C4B 0.016(3) 0.045(5) 0.020(3) 0.005(3) 0.004(2) 0.002(3)
C5B 0.0136(19) 0.042(3) 0.021(2) 0.005(2) 0.0005(17) 0.003(2)
C6B 0.019(2) 0.053(3) 0.023(2) 0.018(2) -0.0001(19) -0.001(2)
C7B 0.016(2) 0.051(3) 0.025(2) 0.015(2) 0.0007(19) -0.003(2)
C8B 0.0108(18) 0.040(3) 0.020(2) 0.007(2) -0.0004(16) 0.000(2)
C9B 0.013(2) 0.047(3) 0.022(2) 0.011(2) 0.0030(17) 0.000(2)
C10B 0.010(2) 0.044(3) 0.023(2) 0.008(2) 0.0025(17) 0.000(2)
C11B 0.012(2) 0.036(3) 0.018(2) 0.004(2) 0.0017(18) 0.000(2)
C12B 0.015(3) 0.040(4) 0.018(3) 0.006(3) -0.001(2) 0.002(3)
C13B 0.014(3) 0.037(4) 0.021(3) 0.003(3) 0.003(2) 0.000(3)
C14B 0.012(2) 0.039(4) 0.020(3) 0.003(3) -0.002(2) 0.000(3)
N1B 0.021(3) 0.042(4) 0.041(4) -0.007(3) -0.005(4) 0.005(4)
N2B 0.021(4) 0.048(3) 0.035(4) 0.003(3) -0.008(4) 0.006(3)
C15B 0.034(3) 0.047(4) 0.046(4) -0.005(3) -0.005(3) 0.007(3)
C16B 0.043(3) 0.047(4) 0.050(4) -0.008(3) -0.003(4) 0.007(4)
C17B 0.038(4) 0.044(4) 0.053(5) -0.010(4) -0.007(4) 0.003(3)
C18B 0.029(3) 0.045(4) 0.053(4) -0.009(4) -0.009(4) 0.000(3)
C19B 0.016(3) 0.040(3) 0.044(4) -0.003(3) -0.013(3) -0.001(3)
C20B 0.016(3) 0.046(3) 0.039(4) -0.001(3) -0.008(3) -0.004(3)
C21B 0.032(3) 0.043(4) 0.043(4) 0.001(4) -0.002(4) -0.003(3)
C22B 0.039(4) 0.052(4) 0.044(4) 0.000(4) -0.003(4) -0.003(4)
C23B 0.039(4) 0.051(5) 0.038(4) -0.001(3) -0.006(4) 0.000(4)
C24B 0.033(4) 0.049(4) 0.036(4) -0.004(3) -0.007(4) 0.002(4)

loop_
_atom_type_symbol
_atom_type_description
_atom_type_scat_dispersion_real
_atom_type_scat_dispersion_imag
_atom_type_scat_source
C C 0.0033 0.0016 'International Tables Vol C Tables 4.2.6.8 and 6.1.1.4'
H H 0.0000 0.0000 'International Tables Vol C Tables 4.2.6.8 and 6.1.1.4'
N N 0.0061 0.0033 'International Tables Vol C Tables 4.2.6.8 and 6.1.1.4'
O O 0.0106 0.0060 'International Tables Vol C Tables 4.2.6.8 and 6.1.1.4'
Cd Cd -0.8075 1.2024 'International Tables Vol C Tables 4.2.6.8 and 6.1.1.4'

loop_
_geom_angle_atom_site_label_1
_geom_angle_atom_site_label_2
_geom_angle_atom_site_label_3
_geom_angle
_geom_angle_site_symmetry_1
_geom_angle_site_symmetry_3
_geom_angle_publ_flag
O4B Cd1 O1B 152.9(8) 4_475 . ?
N1A Cd1 N2A 74.0(2) . . ?
O1A Cd1 O3B 105.6(7) . 4_475 ?
O1A Cd1 O4A 139.4(7) . 4_475 ?
N1B Cd1 N2B 68.1(3) . . ?
O4B Cd1 O2B 105.8(3) 4_475 . ?
O1B Cd1 O2B 56.8(3) . . ?
O3B Cd1 O2B 115.5(3) 4_475 . ?
O1A Cd1 O2A 56.8(4) . . ?
O4A Cd1 O2A 106.9(3) 4_475 . ?
O1A Cd1 O3A 102.4(8) . 4_475 ?
O4A Cd1 O3A 53.8(3) 4_475 4_475 ?
O2A Cd1 O3A 125.4(2) . 4_475 ?
C1A O1A Cd1 94.5(11) . . ?
C1A O2A Cd1 86.0(4) . . ?
C14A O3A Cd1 89.8(6) . 4_776 ?
C14A O4A Cd1 95.1(8) . 4_776 ?
O2A C1A O1A 122.7(11) . . ?
O2A C1A C2A 119.5(6) . . ?
O1A C1A C2A 117.9(11) . . ?
C3A C2A C7A 119.2(7) . . ?
C3A C2A C1A 121.0(7) . . ?
C7A C2A C1A 119.8(5) . . ?
C2A C3A C4A 120.9(10) . . ?
C2A C3A H3A 119.6 . . ?
C4A C3A H3A 119.6 . . ?
C5A C4A C3A 121.3(10) . . ?
C5A C4A H4A 119.3 . . ?
C3A C4A H4A 119.3 . . ?
C4A C5A C6A 117.8(6) . . ?
C4A C5A C8A 121.6(6) . . ?
C6A C5A C8A 120.6(5) . . ?
C7A C6A C5A 120.6(5) . . ?
C7A C6A H6A 119.7 . . ?
C5A C6A H6A 119.7 . . ?
C2A C7A C6A 119.8(5) . . ?
C2A C7A H7A 120.1 . . ?
C6A C7A H7A 120.1 . . ?
C13A C8A C9A 117.9(6) . . ?
C13A C8A C5A 120.8(6) . . ?
C9A C8A C5A 121.2(5) . . ?
C10A C9A C8A 120.9(5) . . ?
C10A C9A H9A 119.6 . . ?
C8A C9A H9A 119.6 . . ?
C9A C10A C11A 120.2(5) . . ?
C9A C10A H10A 119.9 . . ?
C11A C10A H10A 119.9 . . ?
C12A C11A C10A 119.8(7) . . ?
C12A C11A C14A 120.2(7) . . ?
C10A C11A C14A 119.8(6) . . ?
C11A C12A C13A 119.8(9) . . ?
C11A C12A H12A 120.1 . . ?
C13A C12A H12A 120.1 . . ?
C12A C13A C8A 121.2(9) . . ?
C12A C13A H13A 119.4 . . ?
C8A C13A H13A 119.4 . . ?
O3A C14A O4A 120.3(9) . . ?
O3A C14A C11A 121.1(8) . . ?
O4A C14A C11A 118.6(9) . . ?
C15A N1A C19A 118.8(6) . . ?
C15A N1A Cd1 124.8(5) . . ?
C19A N1A Cd1 116.4(4) . . ?
C24A N2A C20A 119.1(6) . . ?
C24A N2A Cd1 125.2(5) . . ?
C20A N2A Cd1 115.5(5) . . ?
N1A C15A C16A 123.7(7) . . ?
N1A C15A H15A 118.1 . . ?
C16A C15A H15A 118.1 . . ?
C15A C16A C17A 116.9(7) . . ?
C15A C16A H16A 121.5 . . ?
C17A C16A H16A 121.5 . . ?
C16A C17A C18A 121.1(7) . . ?
C16A C17A H17A 119.5 . . ?
C18A C17A H17A 119.5 . . ?
C19A C18A C17A 118.4(7) . . ?
C19A C18A H18A 120.8 . . ?
C17A C18A H18A 120.8 . . ?
N1A C19A C18A 121.1(6) . . ?
N1A C19A C20A 116.7(5) . . ?
C18A C19A C20A 122.2(7) . . ?
N2A C20A C21A 120.6(6) . . ?
N2A C20A C19A 117.0(5) . . ?
C21A C20A C19A 122.4(6) . . ?
C22A C21A C20A 119.3(6) . . ?
C22A C21A H21A 120.4 . . ?
C20A C21A H21A 120.4 . . ?
C23A C22A C21A 120.5(6) . . ?
C23A C22A H22A 119.8 . . ?
C21A C22A H22A 119.8 . . ?
C22A C23A C24A 116.9(7) . . ?
C22A C23A H23A 121.5 . . ?
C24A C23A H23A 121.5 . . ?
N2A C24A C23A 123.5(7) . . ?
N2A C24A H24A 118.3 . . ?
C23A C24A H24A 118.3 . . ?
C1B O1B Cd1 93.7(11) . . ?
C1B O2B Cd1 86.4(4) . . ?
O2B C1B O1B 123.0(11) . . ?
O2B C1B C2B 119.5(6) . . ?
O1B C1B C2B 117.3(11) . . ?
C3B C2B C7B 119.7(7) . . ?
C3B C2B C1B 120.6(7) . . ?
C7B C2B C1B 119.6(6) . . ?
C2B C3B C4B 120.2(11) . . ?
C2B C3B H3B 119.9 . . ?
C4B C3B H3B 119.9 . . ?
C3B C4B C5B 121.8(11) . . ?
C3B C4B H4B 119.1 . . ?
C5B C4B H4B 119.1 . . ?
C4B C5B C6B 117.0(7) . . ?
C4B C5B C8B 121.7(7) . . ?
C6B C5B C8B 121.2(5) . . ?
C7B C6B C5B 122.1(5) . . ?
C7B C6B H6B 118.9 . . ?
C5B C6B H6B 118.9 . . ?
C2B C7B C6B 118.9(5) . . ?
C2B C7B H7B 120.6 . . ?
C6B C7B H7B 120.6 . . ?
C13B C8B C9B 118.0(6) . . ?
C13B C8B C5B 120.9(6) . . ?
C9B C8B C5B 121.0(5) . . ?
C10B C9B C8B 120.8(5) . . ?
C10B C9B H9B 119.6 . . ?
C8B C9B H9B 119.6 . . ?
C9B C10B C11B 120.9(5) . . ?
C9B C10B H10B 119.5 . . ?
C11B C10B H10B 119.5 . . ?
C12B C11B C10B 118.6(6) . . ?
C12B C11B C14B 120.7(7) . . ?
C10B C11B C14B 120.6(6) . . ?
C11B C12B C13B 120.8(9) . . ?
C11B C12B H12B 119.6 . . ?
C13B C12B H12B 119.6 . . ?
C12B C13B C8B 120.8(9) . . ?
C12B C13B H13B 119.6 . . ?
C8B C13B H13B 119.6 . . ?
O3B C14B O4B 123.8(9) . . ?
O3B C14B C11B 118.5(7) . . ?
O4B C14B C11B 117.3(8) . . ?
C15B N1B C19B 119.0(8) . . ?
C15B N1B Cd1 121.8(7) . . ?
C19B N1B Cd1 119.1(5) . . ?
C24B N2B C20B 118.7(8) . . ?
C24B N2B Cd1 121.1(8) . . ?
C20B N2B Cd1 119.1(7) . . ?
N1B C15B C16B 124.1(10) . . ?
N1B C15B H15B 117.9 . . ?
C16B C15B H15B 117.9 . . ?
C15B C16B C17B 116.3(9) . . ?
C15B C16B H16B 121.9 . . ?
C17B C16B H16B 121.9 . . ?
C16B C17B C18B 121.9(8) . . ?
C16B C17B H17B 119.1 . . ?
C18B C17B H17B 119.1 . . ?
C19B C18B C17B 117.6(9) . . ?
C19B C18B H18B 121.2 . . ?
C17B C18B H18B 121.2 . . ?
N1B C19B C18B 121.2(8) . . ?
N1B C19B C20B 116.7(6) . . ?
C18B C19B C20B 122.1(8) . . ?
N2B C20B C21B 121.6(8) . . ?
N2B C20B C19B 116.4(7) . . ?
C21B C20B C19B 122.0(8) . . ?
C22B C21B C20B 118.5(8) . . ?
C22B C21B H21B 120.7 . . ?
C20B C21B H21B 120.7 . . ?
C23B C22B C21B 119.9(9) . . ?
C23B C22B H22B 120.0 . . ?
C21B C22B H22B 120.0 . . ?
C22B C23B C24B 118.2(9) . . ?
C22B C23B H23B 120.9 . . ?
C24B C23B H23B 120.9 . . ?
N2B C24B C23B 122.6(9) . . ?
N2B C24B H24B 118.7 . . ?
C23B C24B H24B 118.7 . . ?

loop_
_geom_bond_atom_site_label_1
_geom_bond_atom_site_label_2
_geom_bond_distance
_geom_bond_site_symmetry_2
_geom_bond_publ_flag
Cd1 O4B 2.199(15) 4_475 ?
Cd1 O1A 2.22(2) . ?
Cd1 N1A 2.248(7) . ?
Cd1 O1B 2.25(2) . ?
Cd1 N2A 2.264(9) . ?
Cd1 O3B 2.308(11) 4_475 ?
Cd1 O4A 2.358(15) 4_475 ?
Cd1 N1B 2.407(10) . ?
Cd1 N2B 2.411(13) . ?
Cd1 O2B 2.422(5) . ?
Cd1 O2A 2.423(4) . ?
Cd1 O3A 2.473(11) 4_475 ?
O1A C1A 1.273(13) . ?
O2A C1A 1.251(8) . ?
O3A C14A 1.261(9) . ?
O4A C14A 1.263(9) . ?
C1A C2A 1.513(8) . ?
C2A C3A 1.370(11) . ?
C2A C7A 1.394(7) . ?
C3A C4A 1.386(10) . ?
C3A H3A 0.9500 . ?
C4A C5A 1.384(10) . ?
C4A H4A 0.9500 . ?
C5A C6A 1.403(7) . ?
C5A C8A 1.483(7) . ?
C6A C7A 1.402(7) . ?
C6A H6A 0.9500 . ?
C7A H7A 0.9500 . ?
C8A C13A 1.391(9) . ?
C8A C9A 1.406(7) . ?
C9A C10A 1.379(7) . ?
C9A H9A 0.9500 . ?
C10A C11A 1.386(8) . ?
C10A H10A 0.9500 . ?
C11A C12A 1.384(10) . ?
C11A C14A 1.500(9) . ?
C12A C13A 1.390(9) . ?
C12A H12A 0.9500 . ?
C13A H13A 0.9500 . ?
N1A C15A 1.343(7) . ?
N1A C19A 1.344(8) . ?
N2A C24A 1.328(7) . ?
N2A C20A 1.345(6) . ?
C15A C16A 1.365(8) . ?
C15A H15A 0.9500 . ?
C16A C17A 1.374(10) . ?
C16A H16A 0.9500 . ?
C17A C18A 1.384(10) . ?
C17A H17A 0.9500 . ?
C18A C19A 1.383(7) . ?
C18A H18A 0.9500 . ?
C19A C20A 1.498(8) . ?
C20A C21A 1.383(8) . ?
C21A C22A 1.379(9) . ?
C21A H21A 0.9500 . ?
C22A C23A 1.369(9) . ?
C22A H22A 0.9500 . ?
C23A C24A 1.388(7) . ?
C23A H23A 0.9500 . ?
C24A H24A 0.9500 . ?
O1B C1B 1.274(12) . ?
O2B C1B 1.261(8) . ?
O3B C14B 1.257(9) . ?
O4B C14B 1.261(9) . ?
C1B C2B 1.506(8) . ?
C2B C3B 1.375(11) . ?
C2B C7B 1.391(8) . ?
C3B C4B 1.383(10) . ?
C3B H3B 0.9500 . ?
C4B C5B 1.384(10) . ?
C4B H4B 0.9500 . ?
C5B C6B 1.392(7) . ?
C5B C8B 1.478(7) . ?
C6B C7B 1.392(7) . ?
C6B H6B 0.9500 . ?
C7B H7B 0.9500 . ?
C8B C13B 1.394(9) . ?
C8B C9B 1.403(7) . ?
C9B C10B 1.379(7) . ?
C9B H9B 0.9500 . ?
C10B C11B 1.396(7) . ?
C10B H10B 0.9500 . ?
C11B C12B 1.384(10) . ?
C11B C14B 1.501(8) . ?
C12B C13B 1.390(10) . ?
C12B H12B 0.9500 . ?
C13B H13B 0.9500 . ?
N1B C15B 1.337(8) . ?
N1B C19B 1.347(9) . ?
N2B C24B 1.327(8) . ?
N2B C20B 1.344(8) . ?
C15B C16B 1.364(10) . ?
C15B H15B 0.9500 . ?
C16B C17B 1.375(12) . ?
C16B H16B 0.9500 . ?
C17B C18B 1.387(11) . ?
C17B H17B 0.9500 . ?
C18B C19B 1.386(8) . ?
C18B H18B 0.9500 . ?
C19B C20B 1.495(9) . ?
C20B C21B 1.388(9) . ?
C21B C22B 1.380(10) . ?
C21B H21B 0.9500 . ?
C22B C23B 1.364(10) . ?
C22B H22B 0.9500 . ?
C23B C24B 1.385(8) . ?
C23B H23B 0.9500 . ?
C24B H24B 0.9500 . ?

loop_
_geom_torsion_atom_site_label_1
_geom_torsion_atom_site_label_2
_geom_torsion_atom_site_label_3
_geom_torsion_atom_site_label_4
_geom_torsion
_geom_torsion_site_symmetry_1
_geom_torsion_site_symmetry_2
_geom_torsion_site_symmetry_3
_geom_torsion_site_symmetry_4
_geom_torsion_publ_flag
Cd1 O2A C1A O1A -3.6(18) . . . . ?
Cd1 O2A C1A C2A 176.1(7) . . . . ?
Cd1 O1A C1A O2A 4(2) . . . . ?
Cd1 O1A C1A C2A -175.8(6) . . . . ?
O2A C1A C2A C3A -173.9(13) . . . . ?
O1A C1A C2A C3A 6(2) . . . . ?
O2A C1A C2A C7A 5.7(11) . . . . ?
O1A C1A C2A C7A -174.5(17) . . . . ?
C7A C2A C3A C4A 5(2) . . . . ?
C1A C2A C3A C4A -175.7(12) . . . . ?
C2A C3A C4A C5A 0(2) . . . . ?
C3A C4A C5A C6A -4.4(16) . . . . ?
C3A C4A C5A C8A 175.1(12) . . . . ?
C4A C5A C6A C7A 4.4(12) . . . . ?
C8A C5A C6A C7A -175.2(6) . . . . ?
C3A C2A C7A C6A -4.7(15) . . . . ?
C1A C2A C7A C6A 175.7(7) . . . . ?
C5A C6A C7A C2A 0.1(10) . . . . ?
C4A C5A C8A C13A -144.2(10) . . . . ?
C6A C5A C8A C13A 35.3(11) . . . . ?
C4A C5A C8A C9A 30.9(12) . . . . ?
C6A C5A C8A C9A -149.6(7) . . . . ?
C13A C8A C9A C10A 3.4(11) . . . . ?
C5A C8A C9A C10A -171.8(7) . . . . ?
C8A C9A C10A C11A -0.3(11) . . . . ?
C9A C10A C11A C12A -3.1(13) . . . . ?
C9A C10A C11A C14A 173.0(7) . . . . ?
C10A C11A C12A C13A 3.2(17) . . . . ?
C14A C11A C12A C13A -172.8(9) . . . . ?
C11A C12A C13A C8A 0.0(17) . . . . ?
C9A C8A C13A C12A -3.3(13) . . . . ?
C5A C8A C13A C12A 172.0(9) . . . . ?
Cd1 O3A C14A O4A 9.4(9) 4_776 . . . ?
Cd1 O3A C14A C11A -171.3(7) 4_776 . . . ?
Cd1 O4A C14A O3A -9.9(10) 4_776 . . . ?
Cd1 O4A C14A C11A 170.8(7) 4_776 . . . ?
C12A C11A C14A O3A 173.0(10) . . . . ?
C10A C11A C14A O3A -3.0(12) . . . . ?
C12A C11A C14A O4A -7.6(14) . . . . ?
C10A C11A C14A O4A 176.3(9) . . . . ?
C19A N1A C15A C16A -0.4(13) . . . . ?
Cd1 N1A C15A C16A 179.3(7) . . . . ?
N1A C15A C16A C17A 1.0(12) . . . . ?
C15A C16A C17A C18A -0.7(12) . . . . ?
C16A C17A C18A C19A -0.1(12) . . . . ?
C15A N1A C19A C18A -0.4(13) . . . . ?
Cd1 N1A C19A C18A 179.8(7) . . . . ?
C15A N1A C19A C20A 179.3(8) . . . . ?
Cd1 N1A C19A C20A -0.4(11) . . . . ?
C17A C18A C19A N1A 0.6(12) . . . . ?
C17A C18A C19A C20A -179.0(8) . . . . ?
C24A N2A C20A C21A 1(2) . . . . ?
Cd1 N2A C20A C21A -174.7(10) . . . . ?
C24A N2A C20A C19A -177.1(16) . . . . ?
Cd1 N2A C20A C19A 7.1(17) . . . . ?
N1A C19A C20A N2A -4.5(15) . . . . ?
C18A C19A C20A N2A 175.2(13) . . . . ?
N1A C19A C20A C21A 177.3(9) . . . . ?
C18A C19A C20A C21A -3.0(13) . . . . ?
N2A C20A C21A C22A 0.8(16) . . . . ?
C19A C20A C21A C22A 178.8(9) . . . . ?
C20A C21A C22A C23A -0.2(13) . . . . ?
C21A C22A C23A C24A -2.0(16) . . . . ?
C20A N2A C24A C23A -3(3) . . . . ?
Cd1 N2A C24A C23A 171.8(14) . . . . ?
C22A C23A C24A N2A 4(2) . . . . ?
Cd1 O2B C1B O1B 0.6(18) . . . . ?
Cd1 O2B C1B C2B 176.9(7) . . . . ?
Cd1 O1B C1B O2B -1(2) . . . . ?
Cd1 O1B C1B C2B -177.0(6) . . . . ?
O2B C1B C2B C3B -165.5(13) . . . . ?
O1B C1B C2B C3B 11(2) . . . . ?
O2B C1B C2B C7B 17.3(12) . . . . ?
O1B C1B C2B C7B -166.2(17) . . . . ?
C7B C2B C3B C4B -5(2) . . . . ?
C1B C2B C3B C4B 178.2(12) . . . . ?
C2B C3B C4B C5B 0(2) . . . . ?
C3B C4B C5B C6B 3.4(17) . . . . ?
C3B C4B C5B C8B 180.0(12) . . . . ?
C4B C5B C6B C7B -3.2(13) . . . . ?
C8B C5B C6B C7B -179.7(7) . . . . ?
C3B C2B C7B C6B 4.9(16) . . . . ?
C1B C2B C7B C6B -177.9(7) . . . . ?
C5B C6B C7B C2B -0.9(11) . . . . ?
C4B C5B C8B C13B 155.3(11) . . . . ?
C6B C5B C8B C13B -28.3(11) . . . . ?
C4B C5B C8B C9B -25.9(13) . . . . ?
C6B C5B C8B C9B 150.5(7) . . . . ?
C13B C8B C9B C10B -0.1(11) . . . . ?
C5B C8B C9B C10B -179.0(6) . . . . ?
C8B C9B C10B C11B 0.4(10) . . . . ?
C9B C10B C11B C12B -0.2(13) . . . . ?
C9B C10B C11B C14B 176.6(7) . . . . ?
C10B C11B C12B C13B -0.2(18) . . . . ?
C14B C11B C12B C13B -177.0(10) . . . . ?
C11B C12B C13B C8B 0.5(18) . . . . ?
C9B C8B C13B C12B -0.3(13) . . . . ?
C5B C8B C13B C12B 178.6(10) . . . . ?
Cd1 O3B C14B O4B 2.2(9) 4_776 . . . ?
Cd1 O3B C14B C11B -170.7(7) 4_776 . . . ?
Cd1 O4B C14B O3B -2.3(10) 4_776 . . . ?
Cd1 O4B C14B C11B 170.7(7) 4_776 . . . ?
C12B C11B C14B O3B -166.9(11) . . . . ?
C10B C11B C14B O3B 16.4(11) . . . . ?
C12B C11B C14B O4B 19.7(14) . . . . ?
C10B C11B C14B O4B -157.0(8) . . . . ?
C19B N1B C15B C16B 1(2) . . . . ?
Cd1 N1B C15B C16B -175.7(11) . . . . ?
N1B C15B C16B C17B -1.3(19) . . . . ?
C15B C16B C17B C18B 0.1(17) . . . . ?
C16B C17B C18B C19B 1.0(16) . . . . ?
C15B N1B C19B C18B -0.2(19) . . . . ?
Cd1 N1B C19B C18B 177.0(9) . . . . ?
C15B N1B C19B C20B 179.8(13) . . . . ?
Cd1 N1B C19B C20B -3.1(16) . . . . ?
C17B C18B C19B N1B -1.0(17) . . . . ?
C17B C18B C19B C20B 179.0(12) . . . . ?
C24B N2B C20B C21B -2(4) . . . . ?
Cd1 N2B C20B C21B -170.4(15) . . . . ?
C24B N2B C20B C19B 176(2) . . . . ?
Cd1 N2B C20B C19B 8(3) . . . . ?
N1B C19B C20B N2B -3(2) . . . . ?
C18B C19B C20B N2B 177.0(19) . . . . ?
N1B C19B C20B C21B 175.0(14) . . . . ?
C18B C19B C20B C21B -5(2) . . . . ?
N2B C20B C21B C22B -1(2) . . . . ?
C19B C20B C21B C22B -178.8(13) . . . . ?
C20B C21B C22B C23B -1(2) . . . . ?
C21B C22B C23B C24B 5(2) . . . . ?
C20B N2B C24B C23B 6(4) . . . . ?
Cd1 N2B C24B C23B 175(2) . . . . ?
C22B C23B C24B N2B -8(3) . . . . ?
